data_2004056
loop_
_publ_author_name
'Chiaroni, A.'
'Hanquet, G.'
'Lusinchi, M.'
'Riche, C.'

_publ_section_title
;First X-ray Determination of an Oxaziridinium Salt:
 (1<i>S</i>,2<i>R</i>,3<i>R</i>,4<i>S</i>)-2,3-Dimethyl-4-phenyl-1,2,3,4-tetrahydro-1,2-epoxyisoquinolinium
 Tetrafluoroborate and
 (1<i>S</i>,2<i>R</i>,3<i>R</i>,4<i>S</i>)-3-Methyl-4-phenyl-1,2,3,4-tetrahydro-2,3-epoxyisoquinoline
;
_journal_issue 10
_journal_name_full 'Acta Crystallographica Section C'
_journal_page_first 2047
_journal_page_last 2050
_journal_paper_doi 10.1107/S0108270195004604
_journal_volume 51
_journal_year 1995
_chemical_compound_source
;
chemical synthesis
;
_chemical_formula_moiety ' C17 H18 N O +, B F4 - '
_chemical_formula_sum 'C17 H18 B F4 N O'
_chemical_formula_weight 339.14
_chemical_melting_point 397
_chemical_name_systematic
;
(1S,2R,3R,4S)-N-methyl-1,2-oxydo-3-methyl-4-phenyl-1,2,3,4-
tetrahydroisoquinolinium
;
_space_group_IT_number 19
_symmetry_cell_setting orthorhombic
_symmetry_space_group_name_Hall 'P 2ac 2ab'
_symmetry_space_group_name_H-M 'P 21 21 21'
_atom_type_scat_source International_Tables_Vol_IV_table_2.2B
_cell_angle_alpha 90.00
_cell_angle_beta 90.00
_cell_angle_gamma 90.00
_cell_formula_units_Z 4
_cell_length_a 8.448(2)
_cell_length_b 9.383(3)
_cell_length_c 21.140(7)
_cell_measurement_reflns_used 25
_cell_measurement_temperature 293
_cell_measurement_theta_max 21.4
_cell_measurement_theta_min 8.2
_cell_volume 1675.7(9)
_computing_data_collection 'CAD-4 Software (Enraf-Nonius, 1989)'
_computing_data_reduction 'NONIUS (Riche, 1989)'
_computing_molecular_graphics 'R3M (Riche, 1983), ORTEP (Johnson, 1965)'
_computing_publication_material 'ACTACIF (Riche, 1992)'
_computing_structure_refinement 'SHELX76 (Sheldrick, 1976)'
_computing_structure_solution 'SHELXS86 (Sheldrick, 1985)'
_diffrn_ambient_temperature 293
_diffrn_measurement_device 'Nonius CAD4 diffractometer'
_diffrn_measurement_method \q/2\q
_diffrn_radiation_monochromator graphite
_diffrn_radiation_source 'X-ray tube'
_diffrn_radiation_type CuK\a
_diffrn_radiation_wavelength 1.5418
_diffrn_reflns_av_R_equivalents 0.071
_diffrn_reflns_limit_h_max 10
_diffrn_reflns_limit_h_min -10
_diffrn_reflns_limit_k_max 11
_diffrn_reflns_limit_k_min 0
_diffrn_reflns_limit_l_max 25
_diffrn_reflns_limit_l_min 0
_diffrn_reflns_number 3241
_diffrn_reflns_theta_max 67.03
_diffrn_reflns_theta_min 2.09
_diffrn_standards_decay_% 0
_diffrn_standards_interval_time 60
_diffrn_standards_number 3
_exptl_absorpt_coefficient_mu 0.94
_exptl_absorpt_correction_type none
_exptl_crystal_colour colourless
_exptl_crystal_density_diffrn 1.34
_exptl_crystal_description prism
_exptl_crystal_F_000 704.00
_exptl_crystal_size_max 0.40
_exptl_crystal_size_mid 0.25
_exptl_crystal_size_min 0.15
_refine_diff_density_max 0.63
_refine_diff_density_min -0.70
_refine_ls_extinction_method none
_refine_ls_goodness_of_fit_obs 1.05
_refine_ls_hydrogen_treatment noref
_refine_ls_matrix_type full
_refine_ls_number_parameters 218
_refine_ls_number_reflns 2318
_refine_ls_R_factor_obs 0.097
_refine_ls_shift/esd_max 0.17
_refine_ls_structure_factor_coef F
_refine_ls_weighting_scheme unit
_refine_ls_wR_factor_obs 0.083
_reflns_number_observed 2323
_reflns_number_total 2979
_reflns_observed_criterion refl_observed_if_I_>_3.0_sigma(I)
_cod_data_source_file pa1171.cif
_cod_data_source_block 1
_cod_original_cell_volume 1675.7(8)
_cod_original_sg_symbol_Hall ' P 2ac 2ab'
_cod_original_formula_sum ' C17 B F4 H18 N O'
_cod_database_code 2004056

loop_
_symmetry_equiv_pos_as_xyz
+x,+y,+z
1/2-x,-y,1/2+z
1/2+x,1/2-y,-z
-x,1/2+y,1/2-z

loop_
_atom_site_aniso_label
_atom_site_aniso_U_11
_atom_site_aniso_U_22
_atom_site_aniso_U_33
_atom_site_aniso_U_12
_atom_site_aniso_U_13
_atom_site_aniso_U_23
C1 0.070(5) 0.093(5) 0.092(5) 0.004(4) 0.008(4) -0.010(4)
N2 0.073(4) 0.093(4) 0.083(4) -0.005(3) 0.016(3) -0.009(3)
C3 0.064(4) 0.083(4) 0.051(3) 0.000(3) -0.005(3) 0.008(3)
C4 0.060(3) 0.068(4) 0.070(4) -0.008(3) 0.004(3) 0.001(3)
C4a 0.063(4) 0.067(4) 0.073(4) -0.006(3) 0.002(3) -0.002(3)
C5 0.076(5) 0.077(5) 0.094(5) -0.004(4) -0.002(4) 0.005(4)
C6 0.076(5) 0.094(5) 0.109(6) 0.003(5) -0.018(5) -0.007(5)
C7 0.069(5) 0.094(6) 0.139(7) 0.012(4) 0.015(5) 0.000(5)
C8 0.078(5) 0.082(5) 0.118(6) 0.011(4) 0.026(5) -0.004(5)
C8a 0.055(4) 0.079(4) 0.083(4) -0.010(3) 0.011(3) -0.011(4)
O9 0.094(4) 0.099(4) 0.103(4) -0.002(3) 0.013(3) 0.024(3)
C10 0.073(4) 0.116(6) 0.087(5) 0.017(5) 0.003(4) 0.013(5)
C11 0.062(4) 0.077(4) 0.061(3) 0.006(4) -0.011(3) -0.002(3)
C12 0.084(5) 0.100(5) 0.075(4) 0.015(4) -0.006(4) -0.018(4)
C13 0.100(6) 0.132(7) 0.070(5) 0.043(6) -0.006(5) -0.022(5)
C14 0.076(5) 0.148(8) 0.059(4) 0.039(5) 0.005(4) 0.017(5)
C15 0.074(5) 0.133(7) 0.077(5) 0.000(5) 0.011(4) 0.025(5)
C16 0.091(5) 0.098(5) 0.058(4) -0.010(4) -0.002(4) 0.004(4)
C17 0.092(6) 0.166(8) 0.056(4) 0.011(6) 0.000(4) -0.015(5)
B 0.055(5) 0.131(9) 0.105(7) 0.014(6) -0.004(5) -0.005(7)
F1 0.363(12) 0.105(5) 0.354(12) -0.017(7) 0.131(10) -0.082(6)
F2 0.219(9) 0.207(8) 0.428(15) -0.039(7) -0.178(10) 0.038(9)
F3 0.60(3) 0.384(16) 0.180(8) 0.222(18) 0.086(13) 0.018(9)
F4 0.154(7) 0.216(9) 0.66(2) -0.063(7) 0.143(11) -0.117(12)

loop_
_atom_site_label
_atom_site_fract_x
_atom_site_fract_y
_atom_site_fract_z
_atom_site_U_iso_or_equiv
_atom_site_thermal_displace_type
_atom_site_calc_flag
_atom_site_calc_attached_atom
C1 0.4660(8) 0.5275(8) 0.2958(4) 0.085(9) Uani ? ?
N2 0.3001(7) 0.5608(6) 0.2978(3) 0.083(7) Uani ? ?
C3 0.2147(7) 0.5671(7) 0.3604(3) 0.066(6) Uani ? ?
C4 0.3308(7) 0.5960(7) 0.4141(3) 0.066(6) Uani ? ?
C4a 0.4784(7) 0.5072(7) 0.4115(3) 0.068(6) Uani ? ?
C5 0.5571(9) 0.4599(7) 0.4652(3) 0.083(8) Uani ? ?
C6 0.7039(9) 0.3911(9) 0.4594(4) 0.093(9) Uani ? ?
C7 0.7666(9) 0.3655(9) 0.4019(5) 0.101(10) Uani ? ?
C8 0.6870(9) 0.4073(8) 0.3480(4) 0.093(9) Uani ? ?
C8a 0.5457(7) 0.4797(7) 0.3533(3) 0.072(7) Uani ? ?
O9 0.4189(6) 0.6737(6) 0.2902(2) 0.099(6) Uani ? ?
C10 0.0871(8) 0.6752(8) 0.3542(4) 0.092(9) Uani ? ?
C11 0.2439(7) 0.5874(7) 0.4778(3) 0.067(6) Uani ? ?
C12 0.2606(8) 0.6970(8) 0.5209(3) 0.086(8) Uani ? ?
C13 0.1877(11) 0.6876(10) 0.5796(4) 0.100(10) Uani ? ?
C14 0.0909(9) 0.5741(11) 0.5934(3) 0.095(10) Uani ? ?
C15 0.0708(9) 0.4652(10) 0.5514(4) 0.095(10) Uani ? ?
C16 0.1513(9) 0.4712(8) 0.4938(3) 0.082(8) Uani ? ?
C17 0.2039(9) 0.5427(10) 0.2406(3) 0.105(11) Uani ? ?
B 0.2131(11) 0.1512(14) 0.3180(6) 0.097(13) Uani ? ?
F1 0.2195(13) 0.0264(7) 0.3042(5) 0.274(18) Uani ? ?
F2 0.0920(12) 0.2286(10) 0.3023(6) 0.29(2) Uani ? ?
F3 0.179(2) 0.1713(14) 0.3733(5) 0.39(3) Uani ? ?
F4 0.3282(10) 0.2184(10) 0.3056(8) 0.34(3) Uani ? ?
H1 0.49903 0.46598 0.25948 0.110 Uiso calc C1
H3 0.16481 0.47370 0.37143 0.086 Uiso calc C3
H4 0.37153 0.69532 0.40883 0.086 Uiso calc C4
H5 0.50915 0.47471 0.50794 0.107 Uiso calc C5
H6 0.76244 0.36094 0.49828 0.121 Uiso calc C6
H7 0.87113 0.31612 0.39820 0.131 Uiso calc C7
H8 0.73154 0.38516 0.30533 0.121 Uiso calc C8
H10a 0.02770 0.68223 0.39504 0.120 Uiso calc C10
H10b 0.13468 0.76989 0.34382 0.120 Uiso calc C10
H10c 0.01279 0.64627 0.31971 0.120 Uiso calc C10
H12 0.32509 0.78285 0.50991 0.112 Uiso calc C12
H13 0.20567 0.76371 0.61196 0.131 Uiso calc C13
H14 0.03417 0.57128 0.63493 0.123 Uiso calc C14
H15 0.00006 0.38299 0.56167 0.123 Uiso calc C15
H16 0.14176 0.38985 0.46345 0.107 Uiso calc C16
H17a 0.10987 0.60732 0.24270 0.136 Uiso calc C17
H17b 0.26866 0.56688 0.20251 0.136 Uiso calc C17
H17c 0.16730 0.44157 0.23759 0.136 Uiso calc C17

loop_
_geom_angle_atom_site_label_1
_geom_angle_atom_site_label_2
_geom_angle_atom_site_label_3
_geom_angle
_geom_angle_publ_flag
N2 C1 C8a 119.5(6) yes
N2 C1 O9 61.5(4) yes
C8a C1 O9 119.3(6) yes
C1 N2 C3 120.0(5) yes
C1 N2 O9 59.1(4) yes
C1 N2 C17 119.5(6) yes
C3 N2 O9 113.2(5) yes
C3 N2 C17 117.5(5) yes
O9 N2 C17 111.9(5) yes
N2 C3 C4 110.7(5) yes
N2 C3 C10 107.3(5) yes
C4 C3 C10 114.2(5) yes
C3 C4 C4a 114.1(5) yes
C3 C4 C11 109.7(5) yes
C4a C4 C11 113.6(5) yes
C4 C4a C5 123.1(6) yes
C4 C4a C8a 118.6(5) yes
C5 C4a C8a 118.1(6) yes
C4a C5 C6 120.0(7) yes
C5 C6 C7 120.5(7) yes
C6 C7 C8 120.1(8) yes
C7 C8 C8a 119.7(7) yes
C1 C8a C4a 119.7(6) yes
C1 C8a C8 118.9(6) yes
C4a C8a C8 121.4(6) yes
C1 O9 N2 59.3(4) yes
C4 C11 C12 119.4(6) yes
C4 C11 C16 121.7(6) yes
C12 C11 C16 118.9(6) no
C11 C12 C13 119.8(7) no
C12 C13 C14 120.2(8) no
C13 C14 C15 121.1(8) no
C14 C15 C16 118.5(7) no
C11 C16 C15 121.3(7) no
F1 B F2 121.1(11) yes
F1 B F3 113.1(12) yes
F1 B F4 115.1(12) yes
F2 B F3 88.4(11) yes
F2 B F4 107.0(11) yes
F3 B F4 108.8(13) yes

loop_
_geom_bond_atom_site_label_1
_geom_bond_atom_site_label_2
_geom_bond_distance
_geom_bond_publ_flag
C1 N2 1.436(9) yes
C1 C8a 1.461(10) yes
C1 O9 1.433(9) yes
N2 C3 1.509(8) yes
N2 O9 1.468(8) yes
N2 C17 1.466(9) yes
C3 C4 1.526(8) yes
C3 C10 1.486(10) yes
C4 C4a 1.500(9) yes
C4 C11 1.535(8) yes
C4a C5 1.388(9) yes
C4a C8a 1.380(9) yes
C5 C6 1.403(11) yes
C6 C7 1.349(13) yes
C7 C8 1.379(12) yes
C8 C8a 1.378(10) yes
C11 C12 1.382(9) no
C11 C16 1.384(10) no
C12 C13 1.388(10) no
C13 C14 1.374(13) no
C14 C15 1.364(12) no
C15 C16 1.396(10) no
B F1 1.208(15) yes
B F2 1.298(15) yes
B F3 1.218(16) yes
B F4 1.188(14) yes

loop_
_geom_torsion_atom_site_label_1
_geom_torsion_atom_site_label_2
_geom_torsion_atom_site_label_3
_geom_torsion_atom_site_label_4
_geom_torsion
_geom_torsion_publ_flag
C8a C1 N2 C3 8.8(6) yes
C1 N2 C3 C4 23.4(5) yes
N2 C3 C4 C4a -45.8(5) yes
C3 C4 C4a C8a 38.4(6) yes
C4 C4a C8a C1 -4.8(6) yes
C4a C8a C1 N2 -19.6(6) yes
C4a C8a C1 O9 52.4(7) yes
C8 C8a C1 O9 -127.9(8) yes
C4 C3 N2 O9 -43.3(5) yes
C10 C3 N2 O9 82.0(6) yes
C1 N2 C3 C10 148.6(7) yes
C3 C4 C11 C12 -129.7(7) yes
C4a C4 C11 C16 -77.5(6) yes
C8a C1 N2 C17 -151.2(8) yes
C4 C3 N2 C17 -176.2(7) yes
